data_2008116
loop_
_publ_author_name
'H\"okelek, Tuncer'
'Pat\?ir, S\"uleyman'
'Uluda\(g, Nes\.im\.i'

_publ_section_title 9-Acetonyl-3-ethylidene-1,2,3,4-tetrahydrospiro[carbazole-1,2'-[1,3]dithiolan]-4-one
_journal_issue 1
_journal_name_full 'Acta Crystallographica Section C'
_journal_page_first 114
_journal_page_last 116
_journal_paper_doi 10.1107/S0108270198011019
_journal_volume 55
_journal_year 1999
_chemical_formula_moiety 'C18 H19 N O2 S2'
_chemical_formula_sum 'C18 H19 N O2 S2'
_chemical_formula_weight 345.49
_space_group_IT_number 61
_symmetry_cell_setting orthorhombic
_symmetry_space_group_name_Hall '-P 2ac 2ab'
_symmetry_space_group_name_H-M 'P b c a'
_atom_type_scat_source IntTabIV
_cell_angle_alpha 90
_cell_angle_beta 90
_cell_angle_gamma 90
_cell_formula_units_Z 8
_cell_length_a 9.2020(10)
_cell_length_b 18.870(3)
_cell_length_c 19.138(2)
_cell_measurement_reflns_used 25
_cell_measurement_temperature 298
_cell_measurement_theta_max 11
_cell_measurement_theta_min 9
_cell_volume 3323.2(7)
_computing_cell_refinement MolEN
_computing_data_collection 'MolEN (Fair, 1990)'
_computing_data_reduction MolEN
_computing_molecular_graphics 'ORTEPII (Johnson, 1976)'
_computing_publication_material MolEN
_computing_structure_refinement MolEN
_computing_structure_solution 'SHELXS86 (Sheldrick, 1990)'
_diffrn_measurement_device 'Enraf-Nonius CAD-4'
_diffrn_measurement_method \w/2\q
_diffrn_radiation_type MoK\a
_diffrn_radiation_wavelength 0.71073
_diffrn_reflns_av_R_equivalents 0.023
_diffrn_reflns_limit_h_max 11
_diffrn_reflns_limit_h_min 0
_diffrn_reflns_limit_k_max 23
_diffrn_reflns_limit_k_min 0
_diffrn_reflns_limit_l_max 23
_diffrn_reflns_limit_l_min 0
_diffrn_reflns_number 3816
_diffrn_reflns_theta_max 26.3
_diffrn_standards_decay_% 1
_diffrn_standards_interval_count 250
_diffrn_standards_interval_time 120
_diffrn_standards_number 3
_exptl_absorpt_coefficient_mu 0.324
_exptl_absorpt_correction_T_max 0.940
_exptl_absorpt_correction_T_min 0.910
_exptl_absorpt_correction_type 'empirical via \y scans (MolEN; Fair, 1990)'
_exptl_crystal_colour yellow
_exptl_crystal_density_diffrn 1.381
_exptl_crystal_density_method none
_exptl_crystal_description block
_exptl_crystal_size_max 0.30
_exptl_crystal_size_mid 0.25
_exptl_crystal_size_min 0.20
_refine_diff_density_max 0.34
_refine_diff_density_min -0.21
_refine_ls_extinction_method none
_refine_ls_goodness_of_fit_obs 1.22
_refine_ls_hydrogen_treatment mixed
_refine_ls_number_parameters 256
_refine_ls_number_reflns 2922
_refine_ls_R_factor_obs 0.038
_refine_ls_shift/esd_max 0.01
_refine_ls_structure_factor_coef F
_refine_ls_weighting_details 'w = 1 / [\s(F)^2^ + (0.02 F)^2^ + 1.0]'
_refine_ls_weighting_scheme calc
_refine_ls_wR_factor_obs 0.048
_reflns_number_observed 2922
_reflns_number_total 3363
_reflns_observed_criterion F>2\s(F)
_cod_data_source_file sk1227.cif
_cod_data_source_block I
_cod_depositor_comments
;
The following automatic conversions were performed:

'_refine_ls_weighting_scheme' value ' w = 1 / [\s(F)^2^ + (0.02 F)^2^
+ 1.0] ' was changed to 'calc'. New tag
'_refine_ls_weighting_details' was created. The value of the new tag
was set to 'w = 1 / [\s(F)^2^ + (0.02 F)^2^ + 1.0]'.

Automatic conversion script
Id: cif_fix_values 3143 2015-03-26 13:38:13Z robertas 
;
_cod_original_sg_symbol_H-M Pbca
_cod_database_code 2008116

loop_
_symmetry_equiv_pos_as_xyz
x,y,z
-x+1/2,-y,z+1/2
-x,y+1/2,-z+1/2
x+1/2,-y+1/2,-z
-x,-y,-z
x+1/2,y,-z+1/2
x,-y+1/2,z+1/2
-x+1/2,y+1/2,z

loop_
_atom_site_aniso_label
_atom_site_aniso_U_11
_atom_site_aniso_U_22
_atom_site_aniso_U_33
_atom_site_aniso_U_12
_atom_site_aniso_U_13
_atom_site_aniso_U_23
S1 0.0333(2) 0.0423(3) 0.0395(2) -0.0035(2) -0.0088(2) 0.0003(2)
S2 0.0450(3) 0.0309(2) 0.0411(2) -0.0077(2) -0.0081(2) 0.0055(2)
O1 0.0449(8) 0.0607(9) 0.0445(8) 0.0221(7) 0.0010(7) 0.0092(7)
O2 0.0328(7) 0.0554(8) 0.0554(8) 0.0061(7) 0.0049(7) -0.0132(7)
C1 0.0290(8) 0.0275(8) 0.0315(8) -0.0025(7) -0.0025(7) 0.0005(7)
C2 0.0400(10) 0.0339(9) 0.0298(8) 0.0019(8) 0.0005(8) -0.0018(8)
C3 0.0379(9) 0.0306(8) 0.0351(9) 0.0063(8) 0.0034(8) -0.0002(8)
C4 0.0336(9) 0.0301(8) 0.0369(9) 0.0028(8) 0.0010(8) 0.0018(8)
C4a 0.0301(8) 0.0271(8) 0.0309(8) -0.0014(7) -0.0007(7) -0.0003(7)
C5 0.0380(10) 0.0369(9) 0.0362(9) 0.0010(9) -0.0028(8) 0.0027(8)
C5a 0.0319(9) 0.0269(8) 0.0308(8) -0.0028(7) -0.0006(7) -0.0005(7)
C6 0.0500(10) 0.0450(10) 0.0320(10) -0.0040(10) -0.0060(9) 0.0039(8)
C7 0.0530(10) 0.0520(10) 0.0308(9) -0.0040(10) 0.0056(9) -0.0047(9)
C8 0.0410(10) 0.0450(10) 0.0380(10) 0.0029(9) 0.0059(9) -0.0051(9)
C8a 0.0328(9) 0.0315(8) 0.0317(8) -0.0038(8) 0.0009(8) -0.0019(7)
N9 0.0288(7) 0.0313(7) 0.0328(7) 0.0027(6) -0.0004(6) -0.0027(6)
C9a 0.0282(8) 0.0260(8) 0.0301(8) -0.0025(7) -0.0003(7) -0.0023(7)
C10 0.0470(10) 0.0470(10) 0.0440(10) 0.0110(10) -0.0085(9) 0.0059(9)
C11 0.0540(10) 0.0400(10) 0.0380(10) 0.0020(10) -0.0050(10) 0.0092(9)
C12 0.0350(9) 0.0366(9) 0.0450(10) 0.0083(8) -0.0010(9) -0.0052(9)
C13 0.0460(10) 0.0610(10) 0.077(2) -0.0070(10) 0.0080(10) -0.0090(10)
C14 0.0440(10) 0.0530(10) 0.0440(10) 0.0120(10) 0.0090(10) 0.0070(10)
C15 0.066(2) 0.100(2) 0.0530(10) 0.021(2) 0.0220(10) 0.0160(10)

loop_
_atom_site_label
_atom_site_fract_x
_atom_site_fract_y
_atom_site_fract_z
_atom_site_U_iso_or_equiv
S1 0.30269(6) 0.12239(3) 0.11505(3) 0.0384(9)
S2 0.04751(6) 0.02854(3) 0.09304(3) 0.0390(9)
O1 -0.2189(2) 0.22746(8) -0.02959(8) 0.0501(3)
O2 0.4394(2) 0.06024(9) -0.07971(8) 0.0479(3)
C1 0.1189(2) 0.11736(9) 0.07541(9) 0.0294(3)
C2 0.0275(2) 0.17570(10) 0.11090(10) 0.0346(4)
C3 -0.1198(2) 0.18690(10) 0.07890(10) 0.0346(4)
C4 -0.1197(2) 0.19780(10) 0.00150(10) 0.0335(3)
C4a 0.0029(2) 0.16656(9) -0.03462(9) 0.0294(3)
C5 -0.0492(2) 0.18690(10) -0.16720(10) 0.0371(4)
C5a 0.0241(2) 0.16042(9) -0.10888(9) 0.0299(3)
C6 0.0011(3) 0.16820(10) -0.23270(10) 0.0427(4)
C7 0.1214(3) 0.12450(10) -0.24080(10) 0.0451(4)
C8 0.1959(2) 0.09780(10) -0.18420(10) 0.0413(4)
C8a 0.1460(2) 0.11670(10) -0.11810(10) 0.0321(3)
N9 0.1994(2) 0.09748(8) -0.05250(8) 0.0311(3)
C9a 0.1118(2) 0.12791(9) -0.00247(9) 0.0281(3)
C10 0.2990(3) 0.03840(10) 0.16120(10) 0.0460(4)
C11 0.1438(3) 0.01750(10) 0.17410(10) 0.0442(4)
C12 0.3109(2) 0.04310(10) -0.04410(10) 0.0390(4)
C13 0.5168(3) 0.11790(10) -0.0504(2) 0.0615(6)
C14 -0.2458(3) 0.18730(10) 0.11230(10) 0.0473(4)
C15 -0.2714(3) 0.1730(2) 0.18800(10) 0.0733(7)
H5 -0.132(2) 0.2170(10) -0.1620(10) 0.0418(5)
H6 -0.050(3) 0.1870(10) -0.2700(10) 0.0558(5)
H7 0.154(2) 0.1150(10) -0.2870(10) 0.0520(5)
H8 0.274(2) 0.0690(10) -0.1900(10) 0.0482(5)
H21 0.086(2) 0.2180(10) 0.1080(10) 0.0456(5)
H22 0.018(2) 0.1630(10) 0.1570(10) 0.0456(5)
H101 0.346(3) 0.0450(10) 0.2030(10) 0.0583(6)
H102 0.346(2) 0.0060(10) 0.1340(10) 0.0507(5)
H111 0.105(2) 0.0470(10) 0.2100(10) 0.0406(5)
H112 0.138(2) -0.0300(10) 0.1850(10) 0.0469(5)
H121 0.277(2) 0.0010(10) -0.0670(10) 0.0368(4)
H122 0.327(2) 0.0350(10) 0.0050(10) 0.0368(4)
H131 0.602 0.127 -0.077 0.0735
H132 0.457 0.159 -0.050 0.0735
H133 0.543 0.106 -0.004 0.0735
H141 -0.330 0.198 0.085 0.0583
H151 -0.372 0.176 0.199 0.1014
H152 -0.238 0.127 0.199 0.1014
H153 -0.219 0.207 0.215 0.1014

loop_
_geom_angle_atom_site_label_1
_geom_angle_atom_site_label_2
_geom_angle_atom_site_label_3
_geom_angle
_geom_angle_publ_flag
C1 S1 C10 97.89(9) yes
C1 S2 C11 95.04(9) yes
C12 O2 C13 114.1(2) no
S1 C1 S2 107.37(9) yes
S1 C1 C2 106.30(10) no
S1 C1 C9a 115.90(10) no
S2 C1 C2 112.10(10) yes
S2 C1 C9a 106.70(10) no
C2 C1 C9a 108.60(10) yes
C1 C2 C3 114.3(2) yes
C2 C3 C4 115.1(2) yes
C2 C3 C14 126.4(2) no
C4 C3 C14 118.6(2) no
O1 C4 C3 122.9(2) no
O1 C4 C4a 122.3(2) no
C3 C4 C4a 114.6(2) yes
C4 C4a C5a 127.5(2) no
C9a N9 C12 128.9(2) no
C1 C9a C4a 122.8(2) yes
C1 C9a N9 127.5(2) no
C4a C9a N9 109.5(2) no
S1 C10 C11 109.0(2) yes
S2 C11 C10 107.20(10) yes
O2 C12 N9 112.1(2) no
C4 C4a C9a 124.5(2) yes
C5a C4a C9a 107.4(2) no
C5a C5 C6 118.2(2) no
C4a C5a C5 134.0(2) no
C4a C5a C8a 106.2(2) no
C5 C5a C8a 119.7(2) no
C5 C6 C7 121.3(2) no
C6 C7 C8 121.7(2) no
C7 C8 C8a 117.2(2) no
C5a C8a C8 121.9(2) no
C5a C8a N9 108.7(2) no
C8 C8a N9 129.4(2) no
C8a N9 C9a 108.10(10) yes
C8a N9 C12 122.0(2) no
C3 C14 C15 127.3(2) no
C1 C2 H21 105.0(10) no
C1 C2 H22 107.0(10) no
C3 C2 H21 111.0(10) no
C3 C2 H22 110.0(10) no
H21 C2 H22 108.(2) no
S1 C10 H101 107.(2) no
S1 C10 H102 108.0(10) no
C11 C10 H101 110.0(10) no
C11 C10 H102 112.0(10) no
H101 C10 H102 111.(2) no
S2 C11 H111 112.0(10) no
S2 C11 H112 106.0(10) no
C10 C11 H111 109.0(10) no
C10 C11 H112 111.0(10) no
H111 C11 H112 112.(2) no
O2 C12 H121 104.0(10) no
O2 C12 H122 112.0(10) no
C5a C5 H5 121.0(10) no
C6 C5 H5 121.0(10) no
C5 C6 H6 116.0(10) no
C7 C6 H6 123.0(10) no
C6 C7 H7 118.0(10) no
C8 C7 H7 120.0(10) no
C7 C8 H8 122.0(10) no
C8a C8 H8 121.0(10) no
N9 C12 H121 108.0(10) no
N9 C12 H122 109.0(10) no
H121 C12 H122 111.(2) no
O2 C13 H131 110.0 no
O2 C13 H132 109.6 no
O2 C13 H133 108.8 no
H131 C13 H132 109.5 no
H131 C13 H133 109.5 no
H132 C13 H133 109.5 no
C3 C14 H141 116.8 no
C15 C14 H141 115.8 no
C14 C15 H151 110.6 no
C14 C15 H152 109.0 no
C14 C15 H153 108.9 no
H151 C15 H152 109.5 no
H151 C15 H153 109.5 no
H152 C15 H153 109.5 no

loop_
_geom_bond_atom_site_label_1
_geom_bond_atom_site_label_2
_geom_bond_site_symmetry_1
_geom_bond_site_symmetry_2
_geom_bond_distance
_geom_bond_publ_flag
S1 C1 . . 1.856(2) yes
S1 C10 . . 1.815(2) yes
S2 C1 . . 1.832(2) yes
S2 C11 . . 1.799(2) yes
O1 C4 . . 1.224(2) yes
O2 C12 . . 1.403(3) no
O2 C13 . . 1.417(3) no
C1 C2 . . 1.543(3) no
C1 C9a . . 1.505(3) no
C2 C3 . . 1.503(3) no
C3 C4 . . 1.495(3) yes
C3 C14 . . 1.325(3) no
C4 C4a . . 1.449(3) yes
C4a C5a . . 1.439(3) yes
C4a C9a . . 1.384(2) yes
C5 C5a . . 1.397(3) no
C5 C6 . . 1.382(3) no
C5a C8a . . 1.404(3) no
C6 C7 . . 1.390(3) no
C7 C8 . . 1.378(3) no
C8 C8a . . 1.393(3) no
C8a N9 . . 1.396(2) no
N9 C9a . . 1.377(2) no
N9 C12 . . 1.460(3) no
C10 C11 . . 1.502(3) no
C14 C15 . . 1.492(3) no
C2 H21 . . 0.97(2) no
C2 H22 . . 0.92(2) no
C5 H5 . . 0.96(2) no
C6 H6 . . 0.92(2) no
C7 H7 . . 0.95(2) no
C8 H8 . . 0.92(2) no
C10 H101 . . 0.92(2) no
C10 H102 . . 0.91(2) no
C11 H111 . . 0.95(2) no
C11 H112 . . 0.93(2) no
C12 H121 . . 0.96(2) no
C12 H122 . . 0.96(2) no
C13 H131 . . 0.950 no
C13 H132 . . 0.950 no
C13 H133 . . 0.950 no
C14 H141 . . 0.950 no
C15 H151 . . 0.950 no
C15 H152 . . 0.950 no
C15 H153 . . 0.950 no

loop_
_geom_torsion_atom_site_label_1
_geom_torsion_atom_site_label_2
_geom_torsion_atom_site_label_3
_geom_torsion_atom_site_label_4
_geom_torsion
_geom_torsion_publ_flag
C10 S1 C1 S2 -7.90(10) no
C10 S1 C1 C2 112.20(10) no
C10 S1 C1 C9a -127.00(10) no
C1 S1 C10 C11 -23.7(2) no
C11 S2 C1 S1 30.20(10) no
C11 S2 C1 C2 -86.20(10) no
C11 S2 C1 C9a 155.10(10) no
C1 S2 C11 C10 -48.0(2) no
C13 O2 C12 N9 69.5(2) no
S1 C1 C2 C3 172.00(10) no
S2 C1 C2 C3 -71.0(2) no
C9a C1 C2 C3 46.6(2) no
S1 C1 C9a C4a -139.9(2) no
S1 C1 C9a N9 46.3(2) no
S2 C1 C9a C4a 100.6(2) no
S2 C1 C9a N9 -73.3(2) no
C2 C1 C9a C4a -20.4(2) no
C2 C1 C9a N9 165.7(2) no
C1 C2 C3 C4 -51.6(2) no
C1 C2 C3 C14 127.9(2) no
C2 C3 C4 O1 -157.9(2) no
C2 C3 C4 C4a 25.8(2) no
C14 C3 C4 O1 22.5(3) no
C14 C3 C4 C4a -153.7(2) no
C2 C3 C14 C15 -3.7(4) no
C4 C3 C14 C15 175.8(2) no
O1 C4 C4a C5a -4.7(3) no
O1 C4 C4a C9a -174.8(2) no
C3 C4 C4a C5a 171.6(2) no
C3 C4 C4a C9a 1.4(3) no
C4 C4a C5a C5 8.4(3) no
C4 C4a C5a C8a -170.8(2) no
C9a C4a C5a C5 179.9(2) no
C9a C4a C5a C8a 0.8(2) no
C4 C4a C9a C1 -3.5(3) no
C4 C4a C9a N9 171.4(2) no
C5a C4a C9a C1 -175.3(2) no
C5a C4a C9a N9 -0.5(2) no
C6 C5 C5a C4a -178.4(2) no
C6 C5 C5a C8a 0.7(3) no
C5a C5 C6 C7 -0.3(3) no
C4a C5a C8a C8 178.3(2) no
C4a C5a C8a N9 -0.8(2) no
C5 C5a C8a C8 -1.0(3) no
C5 C5a C8a N9 179.9(2) no
C5 C6 C7 C8 0.1(4) no
C6 C7 C8 C8a -0.4(3) no
C7 C8 C8a C5a 0.8(3) no
C7 C8 C8a N9 179.7(2) no
C5a C8a N9 C9a 0.6(2) no
C5a C8a N9 C12 169.8(2) no
C8 C8a N9 C9a -178.5(2) no
C8 C8a N9 C12 -9.2(3) no
C8a N9 C9a C1 174.5(2) no
C8a N9 C9a C4a -0.1(2) no
C12 N9 C9a C1 6.2(3) no
C12 N9 C9a C4a -168.3(2) no
C8a N9 C12 O2 59.4(2) no
C9a N9 C12 O2 -133.7(2) no
S1 C10 C11 S2 47.7(2) no
